data_4000639
_journal_name_full 'Chemistry of Materials'
_journal_paper_doi 10.1021/cm0512528
_journal_year 2005
_chemical_formula_sum 'C18 H22 F12 Mg N2 O4'
_chemical_formula_weight 582.69
_space_group_IT_number 14
_symmetry_cell_setting monoclinic
_symmetry_space_group_name_Hall '-P 2ybc'
_symmetry_space_group_name_H-M 'P 1 21/c 1'
_cell_angle_alpha 90.00
_cell_angle_beta 90.479(14)
_cell_angle_gamma 90.00
_cell_formula_units_Z 4
_cell_length_a 10.985(2)
_cell_length_b 13.6047(18)
_cell_length_c 16.897(3)
_cell_measurement_temperature 153(2)
_cell_volume 2525.1(7)
_diffrn_ambient_temperature 153(2)
_exptl_crystal_density_diffrn 1.533
_cod_depositor_comments
;
The following automatic conversions were performed:
'_symmetry_cell_setting' value 'Monoclinic' changed to 'monoclinic'
according to '/home/saulius/struct/CIF-dictionaries/cif_core.dic'
dictionary named 'cif_core.dic' version 2.4.1 from 2010-06-29.

Automatic conversion script
Id: cif_fix_enum 1527 2010-12-29 10:47:43Z saulius 
;
_cod_original_sg_symbol_H-M 'P 21/c'
_cod_database_code 4000639

loop_
_symmetry_equiv_pos_as_xyz
'x, y, z'
'-x, y+1/2, -z+1/2'
'-x, -y, -z'
'x, -y-1/2, z-1/2'

loop_
_atom_site_label
_atom_site_type_symbol
_atom_site_fract_x
_atom_site_fract_y
_atom_site_fract_z
_atom_site_U_iso_or_equiv
_atom_site_adp_type
_atom_site_occupancy
_atom_site_symmetry_multiplicity
_atom_site_calc_flag
_atom_site_refinement_flags
_atom_site_disorder_assembly
_atom_site_disorder_group
Mg1 Mg 0.73583(8) 0.84309(8) 0.79515(6) 0.0378(3) Uani 1 1 d . E .
F1 F 1.0388(5) 0.7226(5) 0.6299(4) 0.0674(6) Uani 0.560(8) 1 d P A 1
F2 F 1.1375(5) 0.8436(5) 0.6791(3) 0.0674(6) Uani 0.560(8) 1 d P A 1
F3 F 1.0592(5) 0.8473(5) 0.5604(3) 0.0674(6) Uani 0.560(8) 1 d P A 1
F1B F 1.1294(6) 0.8008(7) 0.6884(5) 0.0674(6) Uani 0.440(8) 1 d P A 2
F2B F 1.0914(6) 0.8692(6) 0.5766(4) 0.0674(6) Uani 0.440(8) 1 d P A 2
F3B F 1.0086(6) 0.7254(6) 0.6073(5) 0.0674(6) Uani 0.440(8) 1 d P A 2
F4 F 0.8003(6) 1.1697(4) 0.6983(4) 0.0643(8) Uani 0.549(6) 1 d P B 3
F5 F 0.8095(7) 1.1197(4) 0.5738(3) 0.0643(8) Uani 0.549(6) 1 d P B 3
F6 F 0.6370(5) 1.1128(4) 0.6372(4) 0.0643(8) Uani 0.549(6) 1 d P B 3
F4B F 0.6450(12) 1.1358(9) 0.6630(7) 0.0643(8) Uani 0.247(6) 1 d P B 4
F5B F 0.8171(11) 1.1728(9) 0.6643(8) 0.0643(8) Uani 0.247(6) 1 d P B 4
F6B F 0.7517(13) 1.1053(8) 0.5600(6) 0.0643(8) Uani 0.247(6) 1 d P B 4
F4C F 0.7432(14) 1.1702(10) 0.6916(8) 0.0643(8) Uani 0.204(6) 1 d P B 5
F5C F 0.8419(12) 1.1463(11) 0.5983(9) 0.0643(8) Uani 0.204(6) 1 d P B 5
F6C F 0.6507(13) 1.0939(10) 0.6024(9) 0.0643(8) Uani 0.204(6) 1 d P B 5
F7 F 0.5540(9) 0.7424(9) 0.5661(5) 0.0641(8) Uani 0.272(4) 1 d P C 6
F8 F 0.3749(11) 0.7969(8) 0.5907(6) 0.0641(8) Uani 0.272(4) 1 d P C 6
F9 F 0.4334(8) 0.6550(7) 0.6342(5) 0.0641(8) Uani 0.272(4) 1 d P C 6
F7B F 0.4483(9) 0.8256(6) 0.5644(4) 0.0641(8) Uani 0.308(4) 1 d P C 7
F8B F 0.3670(8) 0.7033(8) 0.6216(5) 0.0641(8) Uani 0.308(4) 1 d P C 7
F9B F 0.5547(9) 0.6942(9) 0.5775(6) 0.0641(8) Uani 0.308(4) 1 d P C 7
F7C F 0.5191(6) 0.8125(5) 0.5565(3) 0.0641(8) Uani 0.421(4) 1 d P C 8
F8C F 0.3536(6) 0.7540(7) 0.6049(4) 0.0641(8) Uani 0.421(4) 1 d P C 8
F9C F 0.5136(6) 0.6672(5) 0.5989(4) 0.0641(8) Uani 0.421(4) 1 d P C 8
F10 F 0.3854(2) 0.9870(2) 0.9020(2) 0.0947(10) Uani 1 1 d . . .
F11 F 0.25754(17) 0.8892(2) 0.85045(13) 0.0668(7) Uani 1 1 d . . .
F12 F 0.3715(2) 0.8388(2) 0.94236(13) 0.0827(9) Uani 1 1 d . . .
O1 O 0.88954(17) 0.81703(17) 0.73117(13) 0.0424(5) Uani 1 1 d . . .
O2 O 0.73121(19) 0.97649(17) 0.73537(13) 0.0446(5) Uani 1 1 d . . .
O3 O 0.63149(18) 0.78395(17) 0.70592(12) 0.0436(5) Uani 1 1 d . . .
O4 O 0.57423(18) 0.87242(16) 0.84848(12) 0.0403(5) Uani 1 1 d . . .
N1 N 0.7669(2) 0.7054(2) 0.86963(17) 0.0478(6) Uani 1 1 d . E .
N2 N 0.8338(3) 0.9123(2) 0.89612(16) 0.0501(7) Uani 1 1 d . . .
C1 C 0.9278(2) 0.8624(2) 0.67218(17) 0.0410(7) Uani 1 1 d . A .
C2 C 0.8842(3) 0.9492(3) 0.63955(18) 0.0449(7) Uani 1 1 d . . .
H2 H 0.9187 0.9737 0.5921 0.054 Uiso 1 1 calc R . .
C3 C 0.7901(3) 1.0009(2) 0.67578(18) 0.0424(7) Uani 1 1 d . B .
C4 C 1.0416(3) 0.8166(3) 0.6354(2) 0.0495(8) Uani 1 1 d . . .
C5 C 0.7557(3) 1.1012(3) 0.6419(2) 0.0562(9) Uani 1 1 d . . .
C6 C 0.5190(2) 0.7914(2) 0.69542(17) 0.0371(6) Uani 1 1 d . C .
C7 C 0.4336(2) 0.8302(2) 0.74728(17) 0.0390(6) Uani 1 1 d . . .
H7 H 0.3503 0.8331 0.7319 0.047 Uiso 1 1 calc R . .
C8 C 0.4693(2) 0.8645(2) 0.82104(16) 0.0344(6) Uani 1 1 d . . .
C9 C 0.4730(3) 0.7515(3) 0.6159(2) 0.0491(8) Uani 1 1 d . . .
C10 C 0.3699(3) 0.8961(3) 0.87926(19) 0.0449(7) Uani 1 1 d . . .
C11 C 0.8209(5) 0.7421(4) 0.9442(3) 0.0794(13) Uani 1 1 d . . .
H11A H 0.7537 0.7552 0.9813 0.095 Uiso 1 1 calc R D 1
H11B H 0.8707 0.6885 0.9673 0.095 Uiso 1 1 calc R D 1
C12A C 0.8926(8) 0.8252(7) 0.9411(5) 0.0587(13) Uani 0.450(7) 1 d P E 1
H12A H 0.9704 0.8082 0.9153 0.070 Uiso 0.450(7) 1 calc PR E 1
H12B H 0.9117 0.8464 0.9959 0.070 Uiso 0.450(7) 1 calc PR E 1
C12B C 0.8015(7) 0.8460(5) 0.9628(4) 0.0587(13) Uani 0.550(7) 1 d P E 2
H12C H 0.8513 0.8636 1.0098 0.070 Uiso 0.550(7) 1 calc PR E 2
H12D H 0.7149 0.8561 0.9764 0.070 Uiso 0.550(7) 1 calc PR E 2
C13 C 0.8526(4) 0.6347(3) 0.8337(3) 0.0704(12) Uani 1 1 d . . .
H13A H 0.8708 0.5822 0.8727 0.085 Uiso 1 1 calc R E .
H13B H 0.9298 0.6691 0.8222 0.085 Uiso 1 1 calc R . .
C14 C 0.8053(6) 0.5880(4) 0.7585(3) 0.0962(18) Uani 1 1 d . E .
H14A H 0.7334 0.5482 0.7703 0.144 Uiso 1 1 calc R . .
H14B H 0.8686 0.5460 0.7359 0.144 Uiso 1 1 calc R . .
H14C H 0.7833 0.6395 0.7204 0.144 Uiso 1 1 calc R . .
C15 C 0.6479(3) 0.6568(3) 0.8850(3) 0.0619(10) Uani 1 1 d . . .
H15A H 0.6091 0.6417 0.8333 0.074 Uiso 1 1 calc R E .
H15B H 0.5948 0.7045 0.9123 0.074 Uiso 1 1 calc R . .
C16 C 0.6511(4) 0.5625(4) 0.9337(3) 0.0827(14) Uani 1 1 d . E .
H16A H 0.6946 0.5114 0.9045 0.124 Uiso 1 1 calc R . .
H16B H 0.5677 0.5406 0.9439 0.124 Uiso 1 1 calc R . .
H16C H 0.6931 0.5750 0.9841 0.124 Uiso 1 1 calc R . .
C17A C 0.7740(6) 1.0107(7) 0.9193(5) 0.0603(15) Uani 0.599(12) 1 d P E 9
H17A H 0.7833 1.0580 0.8761 0.090 Uiso 0.599(12) 1 calc PR E 9
H17B H 0.8136 1.0364 0.9672 0.090 Uiso 0.599(12) 1 calc PR E 9
H17C H 0.6873 1.0001 0.9294 0.090 Uiso 0.599(12) 1 calc PR E 9
C17B C 0.7638(10) 0.9673(11) 0.9452(8) 0.0603(15) Uani 0.401(12) 1 d P E 10
H17D H 0.7188 1.0164 0.9142 0.090 Uiso 0.401(12) 1 calc PR E 10
H17E H 0.8161 1.0006 0.9841 0.090 Uiso 0.401(12) 1 calc PR E 10
H17F H 0.7062 0.9246 0.9728 0.090 Uiso 0.401(12) 1 calc PR E 10
C18A C 0.9473(7) 0.9665(10) 0.8680(6) 0.0603(15) Uani 0.577(16) 1 d P E 11
H18A H 0.9915 0.9931 0.9138 0.090 Uiso 0.577(16) 1 calc PR E 11
H18B H 0.9231 1.0205 0.8328 0.090 Uiso 0.577(16) 1 calc PR E 11
H18C H 0.9999 0.9208 0.8394 0.090 Uiso 0.577(16) 1 calc PR E 11
C18B C 0.9578(10) 0.9223(13) 0.8868(8) 0.0603(15) Uani 0.423(16) 1 d P E 12
H18D H 0.9938 0.9494 0.9353 0.090 Uiso 0.423(16) 1 calc PR E 12
H18E H 0.9739 0.9668 0.8424 0.090 Uiso 0.423(16) 1 calc PR E 12
H18F H 0.9938 0.8579 0.8759 0.090 Uiso 0.423(16) 1 calc PR E 12

loop_
_atom_site_aniso_label
_atom_site_aniso_U_11
_atom_site_aniso_U_22
_atom_site_aniso_U_33
_atom_site_aniso_U_23
_atom_site_aniso_U_13
_atom_site_aniso_U_12
Mg1 0.0260(5) 0.0494(6) 0.0381(5) -0.0068(4) 0.0029(4) 0.0001(4)
F1 0.0369(11) 0.0928(16) 0.0724(14) -0.0209(14) 0.0036(8) 0.0081(13)
F2 0.0369(11) 0.0928(16) 0.0724(14) -0.0209(14) 0.0036(8) 0.0081(13)
F3 0.0369(11) 0.0928(16) 0.0724(14) -0.0209(14) 0.0036(8) 0.0081(13)
F1B 0.0369(11) 0.0928(16) 0.0724(14) -0.0209(14) 0.0036(8) 0.0081(13)
F2B 0.0369(11) 0.0928(16) 0.0724(14) -0.0209(14) 0.0036(8) 0.0081(13)
F3B 0.0369(11) 0.0928(16) 0.0724(14) -0.0209(14) 0.0036(8) 0.0081(13)
F4 0.0653(15) 0.0654(13) 0.062(2) 0.0042(13) -0.0054(18) 0.0078(12)
F5 0.0653(15) 0.0654(13) 0.062(2) 0.0042(13) -0.0054(18) 0.0078(12)
F6 0.0653(15) 0.0654(13) 0.062(2) 0.0042(13) -0.0054(18) 0.0078(12)
F4B 0.0653(15) 0.0654(13) 0.062(2) 0.0042(13) -0.0054(18) 0.0078(12)
F5B 0.0653(15) 0.0654(13) 0.062(2) 0.0042(13) -0.0054(18) 0.0078(12)
F6B 0.0653(15) 0.0654(13) 0.062(2) 0.0042(13) -0.0054(18) 0.0078(12)
F4C 0.0653(15) 0.0654(13) 0.062(2) 0.0042(13) -0.0054(18) 0.0078(12)
F5C 0.0653(15) 0.0654(13) 0.062(2) 0.0042(13) -0.0054(18) 0.0078(12)
F6C 0.0653(15) 0.0654(13) 0.062(2) 0.0042(13) -0.0054(18) 0.0078(12)
F7 0.0592(16) 0.083(2) 0.0504(14) -0.0173(14) -0.0088(11) 0.0049(17)
F8 0.0592(16) 0.083(2) 0.0504(14) -0.0173(14) -0.0088(11) 0.0049(17)
F9 0.0592(16) 0.083(2) 0.0504(14) -0.0173(14) -0.0088(11) 0.0049(17)
F7B 0.0592(16) 0.083(2) 0.0504(14) -0.0173(14) -0.0088(11) 0.0049(17)
F8B 0.0592(16) 0.083(2) 0.0504(14) -0.0173(14) -0.0088(11) 0.0049(17)
F9B 0.0592(16) 0.083(2) 0.0504(14) -0.0173(14) -0.0088(11) 0.0049(17)
F7C 0.0592(16) 0.083(2) 0.0504(14) -0.0173(14) -0.0088(11) 0.0049(17)
F8C 0.0592(16) 0.083(2) 0.0504(14) -0.0173(14) -0.0088(11) 0.0049(17)
F9C 0.0592(16) 0.083(2) 0.0504(14) -0.0173(14) -0.0088(11) 0.0049(17)
F10 0.0729(16) 0.0794(17) 0.133(2) -0.0542(17) 0.0514(16) -0.0127(13)
F11 0.0328(10) 0.1091(19) 0.0588(12) -0.0056(12) 0.0088(8) 0.0158(10)
F12 0.0730(16) 0.128(2) 0.0473(12) 0.0314(13) 0.0268(11) 0.0366(15)
O1 0.0279(9) 0.0535(12) 0.0460(12) -0.0070(10) 0.0050(8) 0.0010(9)
O2 0.0368(11) 0.0518(12) 0.0452(11) -0.0052(10) 0.0082(9) 0.0028(9)
O3 0.0300(10) 0.0584(13) 0.0424(11) -0.0127(10) 0.0040(8) 0.0007(9)
O4 0.0301(10) 0.0550(12) 0.0357(10) -0.0061(9) 0.0031(8) 0.0014(8)
N1 0.0365(13) 0.0529(16) 0.0541(16) -0.0023(12) -0.0015(11) 0.0037(11)
N2 0.0476(15) 0.0597(17) 0.0430(14) -0.0077(12) -0.0023(11) -0.0113(13)
C1 0.0252(12) 0.0588(18) 0.0391(15) -0.0139(13) 0.0027(11) -0.0035(12)
C2 0.0377(15) 0.061(2) 0.0360(15) -0.0054(13) 0.0054(11) -0.0036(13)
C3 0.0358(15) 0.0519(17) 0.0395(15) -0.0084(13) -0.0012(12) -0.0043(13)
C4 0.0388(16) 0.066(2) 0.0434(17) -0.0139(15) 0.0106(13) 0.0014(15)
C5 0.052(2) 0.060(2) 0.056(2) 0.0022(17) 0.0069(16) 0.0037(16)
C6 0.0321(13) 0.0419(15) 0.0372(14) -0.0019(11) 0.0006(11) 0.0007(11)
C7 0.0276(13) 0.0504(17) 0.0391(15) -0.0007(12) 0.0021(11) 0.0031(11)
C8 0.0275(13) 0.0405(14) 0.0354(13) 0.0042(11) 0.0070(10) 0.0033(10)
C9 0.0410(16) 0.061(2) 0.0457(17) -0.0141(15) -0.0013(13) 0.0063(14)
C10 0.0345(15) 0.0583(19) 0.0419(16) -0.0022(14) 0.0057(12) 0.0064(13)
C11 0.099(4) 0.073(3) 0.066(3) 0.006(2) -0.030(2) 0.001(2)
C12A 0.059(3) 0.072(3) 0.045(3) -0.002(2) -0.016(2) -0.005(3)
C12B 0.059(3) 0.072(3) 0.045(3) -0.002(2) -0.016(2) -0.005(3)
C13 0.051(2) 0.056(2) 0.105(3) 0.008(2) 0.015(2) 0.0156(17)
C14 0.127(5) 0.059(3) 0.104(4) -0.025(3) 0.040(3) 0.005(3)
C15 0.0428(18) 0.068(2) 0.075(3) 0.0199(19) 0.0076(17) 0.0020(16)
C16 0.063(3) 0.071(3) 0.114(4) 0.034(3) 0.011(2) 0.001(2)
C17A 0.0453(17) 0.070(4) 0.065(3) -0.030(3) 0.0043(19) -0.014(3)
C17B 0.0453(17) 0.070(4) 0.065(3) -0.030(3) 0.0043(19) -0.014(3)
C18A 0.0453(17) 0.070(4) 0.065(3) -0.030(3) 0.0043(19) -0.014(3)
C18B 0.0453(17) 0.070(4) 0.065(3) -0.030(3) 0.0043(19) -0.014(3)

loop_
_geom_bond_atom_site_label_1
_geom_bond_atom_site_label_2
_geom_bond_distance
_geom_bond_site_symmetry_2
_geom_bond_publ_flag
Mg1 O4 2.037(2) . ?
Mg1 O1 2.044(2) . ?
Mg1 O3 2.051(2) . ?
Mg1 O2 2.078(3) . ?
Mg1 N2 2.219(3) . ?
Mg1 N1 2.281(3) . ?
F1 C4 1.283(8) . ?
F2 C4 1.332(7) . ?
F3 C4 1.350(7) . ?
F1B C4 1.327(9) . ?
F2B C4 1.344(8) . ?
F3B C4 1.376(9) . ?
F4 C5 1.418(8) . ?
F5 C5 1.322(6) . ?
F6 C5 1.315(7) . ?
F4B C5 1.354(13) . ?
F5B C5 1.243(13) . ?
F6B C5 1.386(11) . ?
F4C C5 1.269(15) . ?
F5C C5 1.353(14) . ?
F6C C5 1.331(14) . ?
F7 C9 1.236(10) . ?
F8 C9 1.311(11) . ?
F9 C9 1.417(10) . ?
F7B C9 1.358(9) . ?
F8B C9 1.341(9) . ?
F9B C9 1.357(10) . ?
F7C C9 1.400(7) . ?
F8C C9 1.324(7) . ?
F9C C9 1.264(7) . ?
F10 C10 1.306(4) . ?
F11 C10 1.326(4) . ?
F12 C10 1.320(4) . ?
O1 C1 1.248(4) . ?
O2 C3 1.246(4) . ?
O3 C6 1.251(3) . ?
O4 C8 1.243(3) . ?
N1 C11 1.475(5) . ?
N1 C13 1.480(5) . ?
N1 C15 1.490(5) . ?
N2 C17B 1.360(11) . ?
N2 C18B 1.380(11) . ?
N2 C12B 1.489(8) . ?
N2 C18A 1.528(10) . ?
N2 C17A 1.543(9) . ?
N2 C12A 1.547(9) . ?
C1 C2 1.387(5) . ?
C1 C4 1.533(4) . ?
C2 C3 1.396(4) . ?
C2 H2 0.9500 . ?
C3 C5 1.526(5) . ?
C6 C7 1.393(4) . ?
C6 C9 1.531(4) . ?
C7 C8 1.385(4) . ?
C7 H7 0.9500 . ?
C8 C10 1.537(4) . ?
C11 C12A 1.379(10) . ?
C11 C12B 1.464(9) . ?
C11 H11A 0.9900 . ?
C11 H11B 0.9900 . ?
C12A H12A 0.9900 . ?
C12A H12B 0.9900 . ?
C12B H12C 0.9900 . ?
C12B H12D 0.9900 . ?
C13 C14 1.509(7) . ?
C13 H13A 0.9900 . ?
C13 H13B 0.9900 . ?
C14 H14A 0.9800 . ?
C14 H14B 0.9800 . ?
C14 H14C 0.9800 . ?
C15 C16 1.524(6) . ?
C15 H15A 0.9900 . ?
C15 H15B 0.9900 . ?
C16 H16A 0.9800 . ?
C16 H16B 0.9800 . ?
C16 H16C 0.9800 . ?
C17A H17A 0.9800 . ?
C17A H17B 0.9800 . ?
C17A H17C 0.9800 . ?
C17B H17D 0.9800 . ?
C17B H17E 0.9800 . ?
C17B H17F 0.9800 . ?
C18A H18A 0.9800 . ?
C18A H18B 0.9800 . ?
C18A H18C 0.9800 . ?
C18B H18D 0.9800 . ?
C18B H18E 0.9800 . ?
C18B H18F 0.9800 . ?
